data_7009095
loop_
_publ_author_name
'Francesconi, M. Grazia'
'Barker, Marten G.'
'Cooke, Paul A.'
'Blake, Alexander J.'

_publ_section_title
;
 Preparation and structural characterisation of the trigonal
 nitridometalate Ba3MoN4
;
_journal_issue 11
_journal_name_full 'Journal of the Chemical Society, Dalton Transactions'
_journal_page_first 1709
_journal_paper_doi 10.1039/a908546g
_journal_year 2000
_chemical_formula_moiety 'Ba3 Mo N4'
_chemical_formula_sum 'Ba3 Mo N4'
_chemical_formula_weight 564.00
_chemical_melting_point ?
_chemical_name_common 'Barium molybdenum nitride'
_chemical_name_systematic 'tribarium molybdenum(VI) tetranitride'
_space_group_IT_number 159
_symmetry_cell_setting trigonal
_symmetry_space_group_name_Hall 'P 3 -2c'
_symmetry_space_group_name_H-M 'P 3 1 c'
_atom_sites_solution_hydrogens geom
_atom_sites_solution_primary direct
_atom_sites_solution_secondary difmap
_audit_creation_method SHELXL-97
_cell_angle_alpha 90.00
_cell_angle_beta 90.00
_cell_angle_gamma 120.00
_cell_formula_units_Z 18
_cell_length_a 18.422(3)
_cell_length_b 18.422(3)
_cell_length_c 10.405(2)
_cell_measurement_reflns_used 57
_cell_measurement_temperature 293(2)
_cell_measurement_theta_max 17.1
_cell_measurement_theta_min 10.4
_cell_volume 3058.1(9)
_computing_cell_refinement 'STADI4 (STOE, 1996)'
_computing_data_collection 'STADI4 (STOE, 1996)'
_computing_data_reduction 'X-RED (STOE, 1996)'
_computing_molecular_graphics Cameron
_computing_publication_material 'WINGX ( )'
_computing_structure_refinement 'SHELXL-97 (Sheldrick, 1997)'
_computing_structure_solution 'SIR97 ( )'
_diffrn_ambient_temperature 293(2)
_diffrn_measured_fraction_theta_full 0.996
_diffrn_measured_fraction_theta_max 0.996
_diffrn_measurement_device_type 'STOE STADI4 4-circle diffractometer D092'
_diffrn_measurement_method 'Scan width (omega) = 1.16, scan ratio 2theta:'
_diffrn_radiation_monochromator graphite
_diffrn_radiation_source 'fine-focus sealed tube'
_diffrn_radiation_type MoK\a
_diffrn_radiation_wavelength 0.71073
_diffrn_reflns_av_R_equivalents 0.149
_diffrn_reflns_av_sigmaI/netI 0.1129
_diffrn_reflns_limit_h_max 21
_diffrn_reflns_limit_h_min -21
_diffrn_reflns_limit_k_max 21
_diffrn_reflns_limit_k_min -21
_diffrn_reflns_limit_l_max 12
_diffrn_reflns_limit_l_min 0
_diffrn_reflns_number 5538
_diffrn_reflns_theta_full 24.99
_diffrn_reflns_theta_max 24.99
_diffrn_reflns_theta_min 2.55
_diffrn_standards_decay_% 6
_diffrn_standards_interval_time 60
_diffrn_standards_number 3
_exptl_absorpt_coefficient_mu 18.852
_exptl_absorpt_correction_T_max 0.0812
_exptl_absorpt_correction_T_min 0.0227
_exptl_absorpt_correction_type integration
_exptl_absorpt_process_details ' (Walker, N. & Stuart, D. (1983) Acta Cryst. A39, 158-166)'
_exptl_crystal_colour red
_exptl_crystal_density_diffrn 5.513
_exptl_crystal_density_meas 5.544
_exptl_crystal_density_method 'not measured'
_exptl_crystal_description 'hexagonal plates'
_exptl_crystal_F_000 4284
_exptl_crystal_size_max 0.230
_exptl_crystal_size_mid 0.165
_exptl_crystal_size_min 0.116
_refine_diff_density_max 3.132
_refine_diff_density_min -2.667
_refine_diff_density_rms 0.571
_refine_ls_abs_structure_details 'Flack H D (1983), Acta Cryst. A39, 876-881'
_refine_ls_abs_structure_Flack 0.00(5)
_refine_ls_extinction_coef no
_refine_ls_extinction_method none
_refine_ls_goodness_of_fit_ref 1.074
_refine_ls_hydrogen_treatment mixed
_refine_ls_matrix_type full
_refine_ls_number_parameters 172
_refine_ls_number_reflns 1798
_refine_ls_number_restraints 1
_refine_ls_restrained_S_all 1.074
_refine_ls_R_factor_all 0.0538
_refine_ls_R_factor_gt 0.0493
_refine_ls_shift/su_max 0.001
_refine_ls_shift/su_mean 0.000
_refine_ls_structure_factor_coef Fsqd
_refine_ls_weighting_details 'calc w=1/[\s^2^(Fo^2^)+(0.0706P)^2^+26.7404P] where P=(Fo^2^+2Fc^2^)/3'
_refine_ls_weighting_scheme calc
_refine_ls_wR_factor_gt 0.1271
_refine_ls_wR_factor_ref 0.1293
_reflns_number_gt 1709
_reflns_number_total 1798
_reflns_threshold_expression >2sigma(I)
_cod_data_source_file a908546g.txt
_cod_data_source_block ba3mon4
_cod_depositor_comments
;
The following automatic conversions were performed:

'_chemical_melting_point' value 'not measured' was changed to '?' -
the value is undefined or not given.

Automatic conversion script
Id: cif_fix_values 1569 2011-02-09 13:29:24Z adriana 
;
_cod_original_sg_symbol_H-M P31c
_cod_database_code 7009095

loop_
_symmetry_equiv_pos_as_xyz
'x, y, z'
'-y, x-y, z'
'-x+y, -x, z'
'y, x, z+1/2'
'-x, -x+y, z+1/2'
'x-y, -y, z+1/2'

loop_
_atom_site_label
_atom_site_type_symbol
_atom_site_fract_x
_atom_site_fract_y
_atom_site_fract_z
_atom_site_U_iso_or_equiv
_atom_site_adp_type
_atom_site_occupancy
_atom_site_symmetry_multiplicity
_atom_site_calc_flag
_atom_site_refinement_flags
_atom_site_disorder_assembly
_atom_site_disorder_group
Ba01 Ba 0.91817(9) 0.13643(10) 0.37963(16) 0.0112(4) Uani 1 1 d . . .
Ba02 Ba 0.6667 0.3333 -0.3561(3) 0.0172(7) Uani 1 3 d S . .
Ba03 Ba 1.15169(11) 0.22648(10) -0.46570(18) 0.0135(4) Uani 1 1 d . . .
Ba04 Ba 0.74846(10) 0.56203(9) -0.20282(18) 0.0125(4) Uani 1 1 d . . .
Ba05 Ba 0.81310(10) 0.54842(10) -0.54547(18) 0.0147(4) Uani 1 1 d . . .
Ba06 Ba 1.0000 0.0000 -0.3116(3) 0.0151(7) Uani 1 3 d S . .
Ba07 Ba 0.89871(10) 0.47098(10) -0.04128(18) 0.0145(4) Uani 1 1 d . . .
Ba08 Ba 0.6667 0.3333 -0.8860(3) 0.0155(6) Uani 1 3 d S . .
Ba09 Ba 0.98094(10) 0.30768(10) 0.09813(19) 0.0155(4) Uani 1 1 d . . .
Ba10 Ba 0.87592(10) 0.39436(10) 0.29913(18) 0.0151(4) Uani 1 1 d . . .
Ba11 Ba 0.65605(12) -0.01756(12) 0.2283(3) 0.0399(7) Uani 1 1 d . . .
Mo1 Mo 0.76419(14) 0.20301(14) 0.1200(3) 0.0122(5) Uani 1 1 d . . .
Mo2 Mo 1.22880(14) 0.10589(14) -0.2863(3) 0.0101(5) Uani 1 1 d . . .
Mo3 Mo 0.89289(15) 0.44114(16) -0.3756(3) 0.0149(5) Uani 1 1 d . . .
N017 N 0.8796(17) 0.6097(17) -0.002(3) 0.029(7) Uani 1 1 d . . .
N019 N 0.8212(16) -0.0156(16) 0.286(2) 0.020(5) Uani 1 1 d . . .
N020 N 0.8286(15) 0.3090(15) 0.044(2) 0.018(5) Uiso 1 1 d . . .
N024 N 0.9270(14) 0.2029(14) -0.154(2) 0.011(5) Uiso 1 1 d . . .
N027 N 0.837(2) 0.485(2) -0.286(3) 0.035(8) Uani 1 1 d . . .
N031 N 1.1508(14) 0.0118(14) -0.373(2) 0.012(5) Uiso 1 1 d . . .
N034 N 0.8055(15) 0.4765(14) -0.794(2) 0.013(5) Uiso 1 1 d . . .
N36 N 1.3139(16) 0.1815(15) -0.403(3) 0.020(5) Uiso 1 1 d . . .
N21 N 0.8339(15) 0.1914(15) 0.240(2) 0.016(5) Uiso 1 1 d . . .
N23 N 0.9641(16) 0.4247(17) -0.264(3) 0.025(6) Uiso 1 1 d . . .
N15 N 0.8129(15) 0.3462(15) -0.457(2) 0.017(5) Uiso 1 1 d . . .
N6 N 0.942(2) 0.526(2) -0.503(3) 0.039(8) Uiso 1 1 d . . .

loop_
_atom_site_aniso_label
_atom_site_aniso_U_11
_atom_site_aniso_U_22
_atom_site_aniso_U_33
_atom_site_aniso_U_23
_atom_site_aniso_U_13
_atom_site_aniso_U_12
Ba01 0.0064(7) 0.0071(7) 0.0185(10) 0.0003(7) 0.0001(6) 0.0021(6)
Ba02 0.0124(9) 0.0124(9) 0.0268(18) 0.000 0.000 0.0062(4)
Ba03 0.0125(8) 0.0103(8) 0.0199(10) 0.0000(7) -0.0012(7) 0.0075(7)
Ba04 0.0085(7) 0.0058(7) 0.0228(10) 0.0013(7) 0.0027(7) 0.0034(6)
Ba05 0.0124(8) 0.0093(7) 0.0238(10) -0.0008(7) 0.0029(7) 0.0065(7)
Ba06 0.0082(8) 0.0082(8) 0.0291(19) 0.000 0.000 0.0041(4)
Ba07 0.0097(8) 0.0069(7) 0.0257(10) -0.0003(7) 0.0013(7) 0.0032(6)
Ba08 0.0102(8) 0.0102(8) 0.0262(17) 0.000 0.000 0.0051(4)
Ba09 0.0091(7) 0.0087(7) 0.0302(10) -0.0006(7) -0.0001(7) 0.0055(6)
Ba10 0.0106(8) 0.0125(8) 0.0239(10) 0.0002(7) 0.0001(7) 0.0070(6)
Ba11 0.0176(10) 0.0119(9) 0.091(2) 0.0037(11) 0.0143(11) 0.0080(8)
Mo1 0.0055(10) 0.0075(11) 0.0224(15) 0.0016(10) -0.0005(11) 0.0022(9)
Mo2 0.0052(10) 0.0075(10) 0.0175(14) 0.0005(10) -0.0007(9) 0.0031(9)
Mo3 0.0094(10) 0.0116(11) 0.0234(15) -0.0069(11) -0.0018(11) 0.0050(9)
N017 0.033(15) 0.030(15) 0.041(18) 0.021(14) 0.016(13) 0.029(13)
N019 0.025(13) 0.022(13) 0.011(12) 0.016(11) 0.012(11) 0.009(11)
N027 0.053(19) 0.06(2) 0.018(14) -0.017(14) -0.015(14) 0.048(18)

loop_
_atom_type_symbol
_atom_type_description
_atom_type_scat_dispersion_real
_atom_type_scat_dispersion_imag
_atom_type_scat_source
N N 0.0061 0.0033 'International Tables Vol C Tables 4.2.6.8 and 6.1.1.4'
Mo Mo -1.6832 0.6857 'International Tables Vol C Tables 4.2.6.8 and 6.1.1.4'
Ba Ba -0.3244 2.2819 'International Tables Vol C Tables 4.2.6.8 and 6.1.1.4'

loop_
_geom_angle_atom_site_label_1
_geom_angle_atom_site_label_2
_geom_angle_atom_site_label_3
_geom_angle
_geom_angle_site_symmetry_1
_geom_angle_site_symmetry_3
_geom_angle_publ_flag
N019 Ba01 N21 89.3(7) . . ?
N019 Ba01 N024 141.2(8) . 5_765 ?
N21 Ba01 N024 96.0(7) . 5_765 ?
N019 Ba01 N031 114.2(7) . 2_646 ?
N21 Ba01 N031 145.5(7) . 2_646 ?
N024 Ba01 N031 81.5(7) 5_765 2_646 ?
N019 Ba01 N36 100.3(7) . 2_646 ?
N21 Ba01 N36 87.2(7) . 2_646 ?
N024 Ba01 N36 118.3(7) 5_765 2_646 ?
N031 Ba01 N36 64.8(7) 2_646 2_646 ?
N019 Ba01 N031 80.1(7) . 4_645 ?
N21 Ba01 N031 84.9(7) . 4_645 ?
N024 Ba01 N031 62.3(7) 5_765 4_645 ?
N031 Ba01 N031 122.4(3) 2_646 4_645 ?
N36 Ba01 N031 172.1(7) 2_646 4_645 ?
N019 Ba01 Mo2 108.5(5) . 4_645 ?
N21 Ba01 Mo2 99.8(5) . 4_645 ?
N024 Ba01 Mo2 32.8(5) 5_765 4_645 ?
N031 Ba01 Mo2 96.3(5) 2_646 4_645 ?
N36 Ba01 Mo2 150.4(5) 2_646 4_645 ?
N031 Ba01 Mo2 32.1(4) 4_645 4_645 ?
N019 Ba01 Mo2 107.3(5) . 2_646 ?
N21 Ba01 Mo2 119.4(5) . 2_646 ?
N024 Ba01 Mo2 103.3(5) 5_765 2_646 ?
N031 Ba01 Mo2 31.7(4) 2_646 2_646 ?
N36 Ba01 Mo2 33.4(5) 2_646 2_646 ?
N031 Ba01 Mo2 154.1(4) 4_645 2_646 ?
Mo2 Ba01 Mo2 126.25(7) 4_645 2_646 ?
N019 Ba01 Ba03 52.0(5) . 5_765 ?
N21 Ba01 Ba03 54.8(5) . 5_765 ?
N024 Ba01 Ba03 101.3(5) 5_765 5_765 ?
N031 Ba01 Ba03 159.6(5) 2_646 5_765 ?
N36 Ba01 Ba03 128.1(5) 2_646 5_765 ?
N031 Ba01 Ba03 46.3(4) 4_645 5_765 ?
Mo2 Ba01 Ba03 77.33(6) 4_645 5_765 ?
Mo2 Ba01 Ba03 155.23(7) 2_646 5_765 ?
N019 Ba01 Ba09 163.7(5) . 5_765 ?
N21 Ba01 Ba09 94.8(5) . 5_765 ?
N024 Ba01 Ba09 54.0(5) 5_765 5_765 ?
N031 Ba01 Ba09 55.8(5) 2_646 5_765 ?
N36 Ba01 Ba09 64.3(5) 2_646 5_765 ?
N031 Ba01 Ba09 115.9(4) 4_645 5_765 ?
Mo2 Ba01 Ba09 86.39(6) 4_645 5_765 ?
Mo2 Ba01 Ba09 57.07(6) 2_646 5_765 ?
Ba03 Ba01 Ba09 141.27(6) 5_765 5_765 ?
N019 Ba01 Ba03 46.9(5) . 2_646 ?
N21 Ba01 Ba03 112.1(5) . 2_646 ?
N024 Ba01 Ba03 151.7(5) 5_765 2_646 ?
N031 Ba01 Ba03 73.5(5) 2_646 2_646 ?
N36 Ba01 Ba03 62.1(5) 2_646 2_646 ?
N031 Ba01 Ba03 121.7(4) 4_645 2_646 ?
Mo2 Ba01 Ba03 137.03(6) 4_645 2_646 ?
Mo2 Ba01 Ba03 60.49(5) 2_646 2_646 ?
Ba03 Ba01 Ba03 97.77(4) 5_765 2_646 ?
Ba09 Ba01 Ba03 117.43(6) 5_765 2_646 ?
N019 Ba01 Ba05 96.7(6) . 3_666 ?
N21 Ba01 Ba05 45.5(5) . 3_666 ?
N024 Ba01 Ba05 114.2(5) 5_765 3_666 ?
N031 Ba01 Ba05 104.2(5) 2_646 3_666 ?
N36 Ba01 Ba05 41.7(5) 2_646 3_666 ?
N031 Ba01 Ba05 130.3(4) 4_645 3_666 ?
Mo2 Ba01 Ba05 137.35(6) 4_645 3_666 ?
Mo2 Ba01 Ba05 74.40(6) 2_646 3_666 ?
Ba03 Ba01 Ba05 93.16(5) 5_765 3_666 ?
Ba09 Ba01 Ba05 75.43(5) 5_765 3_666 ?
Ba03 Ba01 Ba05 85.10(5) 2_646 3_666 ?
N15 Ba02 N15 106.7(6) . 3_665 ?
N15 Ba02 N15 106.7(6) . 2_655 ?
N15 Ba02 N15 106.7(6) 3_665 2_655 ?
N15 Ba02 N027 77.6(7) . 3_665 ?
N15 Ba02 N027 60.5(7) 3_665 3_665 ?
N15 Ba02 N027 167.1(7) 2_655 3_665 ?
N15 Ba02 N027 60.5(7) . . ?
N15 Ba02 N027 167.1(7) 3_665 . ?
N15 Ba02 N027 77.6(7) 2_655 . ?
N027 Ba02 N027 114.6(4) 3_665 . ?
N15 Ba02 N027 167.1(7) . 2_655 ?
N15 Ba02 N027 77.6(7) 3_665 2_655 ?
N15 Ba02 N027 60.5(7) 2_655 2_655 ?
N027 Ba02 N027 114.6(4) 3_665 2_655 ?
N027 Ba02 N027 114.6(4) . 2_655 ?
N15 Ba02 Mo3 29.9(5) . . ?
N15 Ba02 Mo3 136.6(5) 3_665 . ?
N15 Ba02 Mo3 94.4(5) 2_655 . ?
N027 Ba02 Mo3 94.8(5) 3_665 . ?
N027 Ba02 Mo3 30.7(5) . . ?
N027 Ba02 Mo3 144.7(5) 2_655 . ?
N15 Ba02 Mo3 94.4(5) . 3_665 ?
N15 Ba02 Mo3 29.9(5) 3_665 3_665 ?
N15 Ba02 Mo3 136.6(5) 2_655 3_665 ?
N027 Ba02 Mo3 30.7(5) 3_665 3_665 ?
N027 Ba02 Mo3 144.7(5) . 3_665 ?
N027 Ba02 Mo3 94.8(5) 2_655 3_665 ?
Mo3 Ba02 Mo3 119.688(15) . 3_665 ?
N15 Ba02 Mo3 136.6(5) . 2_655 ?
N15 Ba02 Mo3 94.4(5) 3_665 2_655 ?
N15 Ba02 Mo3 29.9(5) 2_655 2_655 ?
N027 Ba02 Mo3 144.7(5) 3_665 2_655 ?
N027 Ba02 Mo3 94.8(5) . 2_655 ?
N027 Ba02 Mo3 30.7(5) 2_655 2_655 ?
Mo3 Ba02 Mo3 119.688(15) . 2_655 ?
Mo3 Ba02 Mo3 119.687(15) 3_665 2_655 ?
N15 Ba02 Ba05 42.1(5) . 3_665 ?
N15 Ba02 Ba05 65.7(5) 3_665 3_665 ?
N15 Ba02 Ba05 126.9(5) 2_655 3_665 ?
N027 Ba02 Ba05 48.8(6) 3_665 3_665 ?
N027 Ba02 Ba05 101.9(5) . 3_665 ?
N027 Ba02 Ba05 143.2(5) 2_655 3_665 ?
Mo3 Ba02 Ba05 71.23(5) . 3_665 ?
Mo3 Ba02 Ba05 53.86(5) 3_665 3_665 ?
Mo3 Ba02 Ba05 145.99(11) 2_655 3_665 ?
N15 Ba02 Ba05 65.7(5) . . ?
N15 Ba02 Ba05 126.9(5) 3_665 . ?
N15 Ba02 Ba05 42.1(5) 2_655 . ?
N027 Ba02 Ba05 143.2(5) 3_665 . ?
N027 Ba02 Ba05 48.8(6) . . ?
N027 Ba02 Ba05 101.9(5) 2_655 . ?
Mo3 Ba02 Ba05 53.86(5) . . ?
Mo3 Ba02 Ba05 145.99(11) 3_665 . ?
Mo3 Ba02 Ba05 71.23(5) 2_655 . ?
Ba05 Ba02 Ba05 98.04(7) 3_665 . ?
N15 Ba02 Ba05 126.9(5) . 2_655 ?
N15 Ba02 Ba05 42.1(5) 3_665 2_655 ?
N15 Ba02 Ba05 65.7(5) 2_655 2_655 ?
N027 Ba02 Ba05 101.9(5) 3_665 2_655 ?
N027 Ba02 Ba05 143.2(5) . 2_655 ?
N027 Ba02 Ba05 48.8(6) 2_655 2_655 ?
Mo3 Ba02 Ba05 145.99(11) . 2_655 ?
Mo3 Ba02 Ba05 71.23(5) 3_665 2_655 ?
Mo3 Ba02 Ba05 53.86(5) 2_655 2_655 ?
Ba05 Ba02 Ba05 98.04(7) 3_665 2_655 ?
Ba05 Ba02 Ba05 98.04(7) . 2_655 ?
N017 Ba03 N019 94.4(8) 6_664 3_764 ?
N017 Ba03 N031 136.3(7) 6_664 2_645 ?
N019 Ba03 N031 111.9(7) 3_764 2_645 ?
N017 Ba03 N024 78.7(8) 6_664 5_764 ?
N019 Ba03 N024 65.8(7) 3_764 5_764 ?
N031 Ba03 N024 81.2(7) 2_645 5_764 ?
N017 Ba03 N019 110.7(8) 6_664 5_764 ?
N019 Ba03 N019 129.4(3) 3_764 5_764 ?
N031 Ba03 N019 79.4(7) 2_645 5_764 ?
N024 Ba03 N019 159.1(7) 5_764 5_764 ?
N017 Ba03 N21 61.8(7) 6_664 5_764 ?
N019 Ba03 N21 152.8(7) 3_764 5_764 ?
N031 Ba03 N21 81.9(6) 2_645 5_764 ?
N024 Ba03 N21 94.9(7) 5_764 5_764 ?
N019 Ba03 N21 74.8(7) 5_764 5_764 ?
N017 Ba03 Mo2 85.3(6) 6_664 4_644 ?
N019 Ba03 Mo2 32.8(6) 3_764 4_644 ?
N031 Ba03 Mo2 98.2(5) 2_645 4_644 ?
N024 Ba03 Mo2 33.0(5) 5_764 4_644 ?
N019 Ba03 Mo2 159.4(5) 5_764 4_644 ?
N21 Ba03 Mo2 125.3(4) 5_764 4_644 ?
N017 Ba03 Mo1 30.8(6) 6_664 5_764 ?
N019 Ba03 Mo1 121.7(6) 3_764 5_764 ?
N031 Ba03 Mo1 107.6(5) 2_645 5_764 ?
N024 Ba03 Mo1 80.3(5) 5_764 5_764 ?
N019 Ba03 Mo1 98.3(5) 5_764 5_764 ?
N21 Ba03 Mo1 32.1(4) 5_764 5_764 ?
Mo2 Ba03 Mo1 101.86(7) 4_644 5_764 ?
N017 Ba03 Ba11 58.9(6) 6_664 5_764 ?
N019 Ba03 Ba11 117.7(5) 3_764 5_764 ?
N031 Ba03 Ba11 126.3(5) 2_645 5_764 ?
N024 Ba03 Ba11 137.4(4) 5_764 5_764 ?
N019 Ba03 Ba11 53.9(5) 5_764 5_764 ?
N21 Ba03 Ba11 63.2(4) 5_764 5_764 ?
Mo2 Ba03 Ba11 134.96(8) 4_644 5_764 ?
Mo1 Ba03 Ba11 61.73(6) 5_764 5_764 ?
N017 Ba03 Mo2 113.7(6) 6_664 . ?
N019 Ba03 Mo2 99.7(6) 3_764 . ?
N031 Ba03 Mo2 96.1(5) 2_645 . ?
N024 Ba03 Mo2 162.4(5) 5_764 . ?
N019 Ba03 Mo2 30.3(5) 5_764 . ?
N21 Ba03 Mo2 102.0(4) 5_764 . ?
Mo2 Ba03 Mo2 131.92(7) 4_644 . ?
Mo1 Ba03 Mo2 116.89(8) 5_764 . ?
Ba11 Ba03 Mo2 57.19(5) 5_764 . ?
N017 Ba03 Ba09 80.6(5) 6_664 5_764 ?
N019 Ba03 Ba09 119.2(6) 3_764 5_764 ?
N031 Ba03 Ba09 56.4(5) 2_645 5_764 ?
N024 Ba03 Ba09 53.8(5) 5_764 5_764 ?
N019 Ba03 Ba09 108.1(5) 5_764 5_764 ?
N21 Ba03 Ba09 48.1(4) 5_764 5_764 ?
Mo2 Ba03 Ba09 86.68(6) 4_644 5_764 ?
Mo1 Ba03 Ba09 56.45(5) 5_764 5_764 ?
Ba11 Ba03 Ba09 110.79(6) 5_764 5_764 ?
Mo2 Ba03 Ba09 137.91(8) . 5_764 ?
N017 Ba03 Ba01 104.0(6) 6_664 5_764 ?
N019 Ba03 Ba01 161.6(6) 3_764 5_764 ?
N031 Ba03 Ba01 53.2(5) 2_645 5_764 ?
N024 Ba03 Ba01 116.7(5) 5_764 5_764 ?
N019 Ba03 Ba01 43.9(5) 5_764 5_764 ?
N21 Ba03 Ba01 44.0(4) 5_764 5_764 ?
Mo2 Ba03 Ba01 146.81(7) 4_644 5_764 ?
Mo1 Ba03 Ba01 75.94(6) 5_764 5_764 ?
Ba11 Ba03 Ba01 73.88(6) 5_764 5_764 ?
Mo2 Ba03 Ba01 73.83(6) . 5_764 ?
Ba09 Ba03 Ba01 64.19(5) 5_764 5_764 ?
N024 Ba04 N020 90.4(7) 2_655 2_655 ?
N024 Ba04 N027 131.9(9) 2_655 . ?
N020 Ba04 N027 112.9(8) 2_655 . ?
N024 Ba04 N017 76.7(7) 2_655 . ?
N020 Ba04 N017 64.2(7) 2_655 . ?
N027 Ba04 N017 77.0(8) . . ?
N024 Ba04 N36 65.4(7) 2_655 3_775 ?
N020 Ba04 N36 151.9(7) 2_655 3_775 ?
N027 Ba04 N36 77.6(9) . 3_775 ?
N017 Ba04 N36 94.9(7) . 3_775 ?
N024 Ba04 N23 86.4(7) 2_655 2_655 ?
N020 Ba04 N23 86.0(7) 2_655 2_655 ?
N027 Ba04 N23 134.3(8) . 2_655 ?
N017 Ba04 N23 145.2(7) . 2_655 ?
N36 Ba04 N23 105.5(7) 3_775 2_655 ?
N024 Ba04 N15 123.7(7) 2_655 2_655 ?
N020 Ba04 N15 126.6(7) 2_655 2_655 ?
N027 Ba04 N15 75.9(7) . 2_655 ?
N017 Ba04 N15 152.9(7) . 2_655 ?
N36 Ba04 N15 80.6(7) 3_775 2_655 ?
N23 Ba04 N15 60.3(7) 2_655 2_655 ?
N024 Ba04 Mo2 32.4(5) 2_655 3_775 ?
N020 Ba04 Mo2 120.1(5) 2_655 3_775 ?
N027 Ba04 Mo2 103.9(8) . 3_775 ?
N017 Ba04 Mo2 81.1(5) . 3_775 ?
N36 Ba04 Mo2 33.5(5) 3_775 3_775 ?
N23 Ba04 Mo2 100.6(5) 2_655 3_775 ?
N15 Ba04 Mo2 106.7(5) 2_655 3_775 ?
N024 Ba04 Mo1 83.1(5) 2_655 2_655 ?
N020 Ba04 Mo1 32.5(5) 2_655 2_655 ?
N027 Ba04 Mo1 94.7(6) . 2_655 ?
N017 Ba04 Mo1 31.8(5) . 2_655 ?
N36 Ba04 Mo1 124.9(5) 3_775 2_655 ?
N23 Ba04 Mo1 116.9(5) 2_655 2_655 ?
N15 Ba04 Mo1 150.9(5) 2_655 2_655 ?
Mo2 Ba04 Mo1 102.23(7) 3_775 2_655 ?
N024 Ba04 Mo3 114.7(5) 2_655 2_655 ?
N020 Ba04 Mo3 100.6(5) 2_655 2_655 ?
N027 Ba04 Mo3 102.1(6) . 2_655 ?
N017 Ba04 Mo3 162.0(5) . 2_655 ?
N36 Ba04 Mo3 102.5(5) 3_775 2_655 ?
N23 Ba04 Mo3 32.2(5) 2_655 2_655 ?
N15 Ba04 Mo3 31.2(4) 2_655 2_655 ?
Mo2 Ba04 Mo3 116.14(8) 3_775 2_655 ?
Mo1 Ba04 Mo3 132.21(7) 2_655 2_655 ?
N024 Ba04 Ba05 107.8(5) 2_655 . ?
N020 Ba04 Ba05 161.6(5) 2_655 . ?
N027 Ba04 Ba05 52.5(6) . . ?
N017 Ba04 Ba05 116.3(5) . . ?
N36 Ba04 Ba05 43.9(5) 3_775 . ?
N23 Ba04 Ba05 97.7(5) 2_655 . ?
N15 Ba04 Ba05 44.5(4) 2_655 . ?
Mo2 Ba04 Ba05 77.10(6) 3_775 . ?
Mo1 Ba04 Ba05 144.55(7) 2_655 . ?
Mo3 Ba04 Ba05 74.76(6) 2_655 . ?
N024 Ba04 Ba11 81.9(5) 2_655 4_654 ?
N020 Ba04 Ba11 119.5(5) 2_655 4_654 ?
N027 Ba04 Ba11 50.1(7) . 4_654 ?
N017 Ba04 Ba11 55.5(5) . 4_654 ?
N36 Ba04 Ba11 46.3(5) 3_775 4_654 ?
N23 Ba04 Ba11 151.8(5) 2_655 4_654 ?
N15 Ba04 Ba11 106.1(4) 2_655 4_654 ?
Mo2 Ba04 Ba11 57.45(5) 3_775 4_654 ?
Mo1 Ba04 Ba11 87.07(7) 2_655 4_654 ?
Mo3 Ba04 Ba11 137.05(9) 2_655 4_654 ?
Ba05 Ba04 Ba11 62.32(6) . 4_654 ?
N6 Ba05 N36 96.8(9) . 3_775 ?
N6 Ba05 N15 131.6(9) . 2_655 ?
N36 Ba05 N15 97.4(8) 3_775 2_655 ?
N6 Ba05 N21 121.8(8) . 2_654 ?
N36 Ba05 N21 88.1(7) 3_775 2_654 ?
N15 Ba05 N21 104.6(7) 2_655 2_654 ?
N6 Ba05 N034 85.2(8) . . ?
N36 Ba05 N034 147.9(7) 3_775 . ?
N15 Ba05 N034 105.1(7) 2_655 . ?
N21 Ba05 N034 64.4(6) 2_654 . ?
N6 Ba05 N027 58.8(9) . . ?
N36 Ba05 N027 79.5(8) 3_775 . ?
N15 Ba05 N027 78.9(8) 2_655 . ?
N21 Ba05 N027 167.5(7) 2_654 . ?
N034 Ba05 N027 126.9(7) . . ?
N6 Ba05 Mo3 32.6(7) . . ?
N36 Ba05 Mo3 101.2(6) 3_775 . ?
N15 Ba05 Mo3 99.2(5) 2_655 . ?
N21 Ba05 Mo3 153.1(5) 2_654 . ?
N034 Ba05 Mo3 97.6(5) . . ?
N027 Ba05 Mo3 32.0(5) . . ?
N6 Ba05 Mo1 106.7(7) . 2_654 ?
N36 Ba05 Mo1 119.4(6) 3_775 2_654 ?
N15 Ba05 Mo1 105.7(5) 2_655 2_654 ?
N21 Ba05 Mo1 32.3(5) 2_654 2_654 ?
N034 Ba05 Mo1 32.2(5) . 2_654 ?
N027 Ba05 Mo1 158.9(5) . 2_654 ?
Mo3 Ba05 Mo1 128.00(7) . 2_654 ?
N6 Ba05 Ba10 150.2(7) . 2_654 ?
N36 Ba05 Ba10 112.9(5) 3_775 2_654 ?
N15 Ba05 Ba10 47.1(5) 2_655 2_654 ?
N21 Ba05 Ba10 61.8(5) 2_654 2_654 ?
N034 Ba05 Ba10 69.8(5) . 2_654 ?
N027 Ba05 Ba10 124.9(6) . 2_654 ?
Mo3 Ba05 Ba10 133.17(7) . 2_654 ?
Mo1 Ba05 Ba10 59.18(5) 2_654 2_654 ?
N6 Ba05 Ba04 101.0(7) . . ?
N36 Ba05 Ba04 53.0(6) 3_775 . ?
N15 Ba05 Ba04 55.2(5) 2_655 . ?
N21 Ba05 Ba04 126.0(5) 2_654 . ?
N034 Ba05 Ba04 158.0(5) . . ?
N027 Ba05 Ba04 46.2(5) . . ?
Mo3 Ba05 Ba04 78.26(6) . . ?
Mo1 Ba05 Ba04 152.17(7) 2_654 . ?
Ba10 Ba05 Ba04 97.16(5) 2_654 . ?
N6 Ba05 Ba10 48.6(7) . 1_554 ?
N36 Ba05 Ba10 144.5(5) 3_775 1_554 ?
N15 Ba05 Ba10 111.7(5) 2_655 1_554 ?
N21 Ba05 Ba10 103.1(5) 2_654 1_554 ?
N034 Ba05 Ba10 42.1(5) . 1_554 ?
N027 Ba05 Ba10 86.3(5) . 1_554 ?
Mo3 Ba05 Ba10 55.61(6) . 1_554 ?
Mo1 Ba05 Ba10 72.80(6) 2_654 1_554 ?
Ba10 Ba05 Ba10 101.91(6) 2_654 1_554 ?
Ba04 Ba05 Ba10 130.61(6) . 1_554 ?
N6 Ba05 Ba11 54.1(7) . 4_654 ?
N36 Ba05 Ba11 45.1(5) 3_775 4_654 ?
N15 Ba05 Ba11 113.5(5) 2_655 4_654 ?
N21 Ba05 Ba11 121.0(5) 2_654 4_654 ?
N034 Ba05 Ba11 136.4(5) . 4_654 ?
N027 Ba05 Ba11 47.8(6) . 4_654 ?
Mo3 Ba05 Ba11 57.76(5) . 4_654 ?
Mo1 Ba05 Ba11 138.90(7) 2_654 4_654 ?
Ba10 Ba05 Ba11 153.71(7) 2_654 4_654 ?
Ba04 Ba05 Ba11 59.06(6) . 4_654 ?
Ba10 Ba05 Ba11 102.51(5) 1_554 4_654 ?
N031 Ba06 N031 114.8(4) 3_765 . ?
N031 Ba06 N031 114.8(4) 3_765 2_645 ?
N031 Ba06 N031 114.8(4) . 2_645 ?
N031 Ba06 N019 170.7(6) 3_765 5_764 ?
N031 Ba06 N019 59.5(6) . 5_764 ?
N031 Ba06 N019 74.4(6) 2_645 5_764 ?
N031 Ba06 N019 59.5(6) 3_765 4_644 ?
N031 Ba06 N019 74.4(6) . 4_644 ?
N031 Ba06 N019 170.7(6) 2_645 4_644 ?
N019 Ba06 N019 111.2(4) 5_764 4_644 ?
N031 Ba06 N019 74.4(6) 3_765 6_554 ?
N031 Ba06 N019 170.7(6) . 6_554 ?
N031 Ba06 N019 59.5(6) 2_645 6_554 ?
N019 Ba06 N019 111.2(4) 5_764 6_554 ?
N019 Ba06 N019 111.2(4) 4_644 6_554 ?
N031 Ba06 Mo2 142.8(5) 3_765 . ?
N031 Ba06 Mo2 29.2(5) . . ?
N031 Ba06 Mo2 97.3(5) 2_645 . ?
N019 Ba06 Mo2 30.5(5) 5_764 . ?
N019 Ba06 Mo2 90.7(4) 4_644 . ?
N019 Ba06 Mo2 141.5(4) 6_554 . ?
N031 Ba06 Mo2 29.2(5) 3_765 3_765 ?
N031 Ba06 Mo2 97.3(5) . 3_765 ?
N031 Ba06 Mo2 142.8(5) 2_645 3_765 ?
N019 Ba06 Mo2 141.5(4) 5_764 3_765 ?
N019 Ba06 Mo2 30.5(5) 4_644 3_765 ?
N019 Ba06 Mo2 90.7(4) 6_554 3_765 ?
Mo2 Ba06 Mo2 119.488(18) . 3_765 ?
N031 Ba06 Mo2 97.3(5) 3_765 2_645 ?
N031 Ba06 Mo2 142.8(5) . 2_645 ?
N031 Ba06 Mo2 29.2(5) 2_645 2_645 ?
N019 Ba06 Mo2 90.7(4) 5_764 2_645 ?
N019 Ba06 Mo2 141.5(4) 4_644 2_645 ?
N019 Ba06 Mo2 30.5(5) 6_554 2_645 ?
Mo2 Ba06 Mo2 119.488(18) . 2_645 ?
Mo2 Ba06 Mo2 119.488(18) 3_765 2_645 ?
N031 Ba06 Ba03 43.8(5) 3_765 2_645 ?
N031 Ba06 Ba03 140.3(5) . 2_645 ?
N031 Ba06 Ba03 71.0(5) 2_645 2_645 ?
N019 Ba06 Ba03 145.4(4) 5_764 2_645 ?
N019 Ba06 Ba03 102.8(5) 4_644 2_645 ?
N019 Ba06 Ba03 47.2(4) 6_554 2_645 ?
Mo2 Ba06 Ba03 158.87(11) . 2_645 ?
Mo2 Ba06 Ba03 72.28(5) 3_765 2_645 ?
Mo2 Ba06 Ba03 57.17(4) 2_645 2_645 ?
N031 Ba06 Ba03 140.3(5) 3_765 . ?
N031 Ba06 Ba03 71.0(5) . . ?
N031 Ba06 Ba03 43.8(5) 2_645 . ?
N019 Ba06 Ba03 47.2(4) 5_764 . ?
N019 Ba06 Ba03 145.4(4) 4_644 . ?
N019 Ba06 Ba03 102.8(5) 6_554 . ?
Mo2 Ba06 Ba03 57.17(4) . . ?
Mo2 Ba06 Ba03 158.87(11) 3_765 . ?
Mo2 Ba06 Ba03 72.28(5) 2_645 . ?
Ba03 Ba06 Ba03 105.12(6) 2_645 . ?
N031 Ba06 Ba03 71.0(5) 3_765 3_765 ?
N031 Ba06 Ba03 43.8(5) . 3_765 ?
N031 Ba06 Ba03 140.3(5) 2_645 3_765 ?
N019 Ba06 Ba03 102.8(5) 5_764 3_765 ?
N019 Ba06 Ba03 47.2(4) 4_644 3_765 ?
N019 Ba06 Ba03 145.4(4) 6_554 3_765 ?
Mo2 Ba06 Ba03 72.28(5) . 3_765 ?
Mo2 Ba06 Ba03 57.17(4) 3_765 3_765 ?
Mo2 Ba06 Ba03 158.87(11) 2_645 3_765 ?
Ba03 Ba06 Ba03 105.12(6) 2_645 3_765 ?
Ba03 Ba06 Ba03 105.12(6) . 3_765 ?
N6 Ba07 N020 122.7(9) 5_765 . ?
N6 Ba07 N017 81.8(9) 5_765 . ?
N020 Ba07 N017 138.2(8) . . ?
N6 Ba07 N027 113.5(10) 5_765 . ?
N020 Ba07 N027 113.3(9) . . ?
N017 Ba07 N027 79.1(9) . . ?
N6 Ba07 N23 83.7(8) 5_765 . ?
N020 Ba07 N23 88.8(7) . . ?
N017 Ba07 N23 130.1(8) . . ?
N027 Ba07 N23 63.9(8) . . ?
N6 Ba07 N034 105.3(8) 5_765 1_556 ?
N020 Ba07 N034 78.5(7) . 1_556 ?
N017 Ba07 N034 61.5(7) . 1_556 ?
N027 Ba07 N034 118.8(7) . 1_556 ?
N23 Ba07 N034 167.0(7) . 1_556 ?
N6 Ba07 Mo1 101.8(7) 5_765 2_655 ?
N020 Ba07 Mo1 106.8(5) . 2_655 ?
N017 Ba07 Mo1 31.4(6) . 2_655 ?
N027 Ba07 Mo1 93.0(6) . 2_655 ?
N23 Ba07 Mo1 156.2(5) . 2_655 ?
N034 Ba07 Mo1 32.3(4) 1_556 2_655 ?
N6 Ba07 Mo3 101.8(7) 5_765 . ?
N020 Ba07 Mo3 101.0(5) . . ?
N017 Ba07 Mo3 106.4(6) . . ?
N027 Ba07 Mo3 31.6(6) . . ?
N23 Ba07 Mo3 32.4(5) . . ?
N034 Ba07 Mo3 147.8(4) 1_556 . ?
Mo1 Ba07 Mo3 124.62(8) 2_655 . ?
N6 Ba07 Ba10 91.5(7) 5_765 . ?
N020 Ba07 Ba10 51.8(5) . . ?
N017 Ba07 Ba10 99.4(6) . . ?
N027 Ba07 Ba10 154.2(7) . . ?
N23 Ba07 Ba10 128.5(5) . . ?
N034 Ba07 Ba10 43.6(4) 1_556 . ?
Mo1 Ba07 Ba10 74.94(6) 2_655 . ?
Mo3 Ba07 Ba10 152.27(7) . . ?
N6 Ba07 Mo3 27.8(7) 5_765 5_765 ?
N020 Ba07 Mo3 95.7(5) . 5_765 ?
N017 Ba07 Mo3 99.1(6) . 5_765 ?
N027 Ba07 Mo3 138.6(7) . 5_765 ?
N23 Ba07 Mo3 89.0(5) . 5_765 ?
N034 Ba07 Mo3 94.8(4) 1_556 5_765 ?
Mo1 Ba07 Mo3 106.70(7) 2_655 5_765 ?
Mo3 Ba07 Mo3 117.15(6) . 5_765 ?
Ba10 Ba07 Mo3 67.24(6) . 5_765 ?
N6 Ba07 Ba11 66.2(7) 5_765 4_654 ?
N020 Ba07 Ba11 159.9(5) . 4_654 ?
N017 Ba07 Ba11 56.7(6) . 4_654 ?
N027 Ba07 Ba11 50.1(7) . 4_654 ?
N23 Ba07 Ba11 73.8(5) . 4_654 ?
N034 Ba07 Ba11 118.2(4) 1_556 4_654 ?
Mo1 Ba07 Ba11 87.13(6) 2_655 4_654 ?
Mo3 Ba07 Ba11 58.92(7) . 4_654 ?
Ba10 Ba07 Ba11 148.12(7) . 4_654 ?
Mo3 Ba07 Ba11 93.99(6) 5_765 4_654 ?
N6 Ba07 Ba04 126.1(7) 5_765 3_665 ?
N020 Ba07 Ba04 44.5(5) . 3_665 ?
N017 Ba07 Ba04 147.6(6) . 3_665 ?
N027 Ba07 Ba04 74.8(6) . 3_665 ?
N23 Ba07 Ba04 50.9(5) . 3_665 ?
N034 Ba07 Ba04 116.4(4) 1_556 3_665 ?
Mo1 Ba07 Ba04 131.69(6) 2_655 3_665 ?
Mo3 Ba07 Ba04 56.48(6) . 3_665 ?
Ba10 Ba07 Ba04 96.04(5) . 3_665 ?
Mo3 Ba07 Ba04 113.11(6) 5_765 3_665 ?
Ba11 Ba07 Ba04 115.39(7) 4_654 3_665 ?
N034 Ba08 N034 108.7(5) 3_665 . ?
N034 Ba08 N034 108.7(5) 3_665 2_655 ?
N034 Ba08 N034 108.7(5) . 2_655 ?
N034 Ba08 N020 60.5(6) 3_665 1_554 ?
N034 Ba08 N020 74.9(6) . 1_554 ?
N034 Ba08 N020 168.9(6) 2_655 1_554 ?
N034 Ba08 N020 74.9(6) 3_665 3_664 ?
N034 Ba08 N020 168.9(6) . 3_664 ?
N034 Ba08 N020 60.5(6) 2_655 3_664 ?
N020 Ba08 N020 115.3(3) 1_554 3_664 ?
N034 Ba08 N020 168.9(6) 3_665 2_654 ?
N034 Ba08 N020 60.5(6) . 2_654 ?
N034 Ba08 N020 74.9(6) 2_655 2_654 ?
N020 Ba08 N020 115.3(3) 1_554 2_654 ?
N020 Ba08 N020 115.3(3) 3_664 2_654 ?
N034 Ba08 Mo1 30.2(5) 3_665 1_554 ?
N034 Ba08 Mo1 95.5(5) . 1_554 ?
N034 Ba08 Mo1 138.6(5) 2_655 1_554 ?
N020 Ba08 Mo1 30.8(4) 1_554 1_554 ?
N020 Ba08 Mo1 92.3(4) 3_664 1_554 ?
N020 Ba08 Mo1 146.1(4) 2_654 1_554 ?
N034 Ba08 Mo1 138.6(5) 3_665 2_654 ?
N034 Ba08 Mo1 30.2(5) . 2_654 ?
N034 Ba08 Mo1 95.5(5) 2_655 2_654 ?
N020 Ba08 Mo1 92.3(4) 1_554 2_654 ?
N020 Ba08 Mo1 146.1(4) 3_664 2_654 ?
N020 Ba08 Mo1 30.8(4) 2_654 2_654 ?
Mo1 Ba08 Mo1 119.971(4) 1_554 2_654 ?
N034 Ba08 Mo1 95.5(5) 3_665 3_664 ?
N034 Ba08 Mo1 138.6(5) . 3_664 ?
N034 Ba08 Mo1 30.2(5) 2_655 3_664 ?
N020 Ba08 Mo1 146.1(4) 1_554 3_664 ?
N020 Ba08 Mo1 30.8(4) 3_664 3_664 ?
N020 Ba08 Mo1 92.3(4) 2_654 3_664 ?
Mo1 Ba08 Mo1 119.971(4) 1_554 3_664 ?
Mo1 Ba08 Mo1 119.971(4) 2_654 3_664 ?
N034 Ba08 Ba10 67.5(5) 3_665 1_554 ?
N034 Ba08 Ba10 41.6(5) . 1_554 ?
N034 Ba08 Ba10 128.4(5) 2_655 1_554 ?
N020 Ba08 Ba10 47.6(4) 1_554 1_554 ?
N020 Ba08 Ba10 142.2(4) 3_664 1_554 ?
N020 Ba08 Ba10 101.8(4) 2_654 1_554 ?
Mo1 Ba08 Ba10 56.32(5) 1_554 1_554 ?
Mo1 Ba08 Ba10 71.09(5) 2_654 1_554 ?
Mo1 Ba08 Ba10 148.59(10) 3_664 1_554 ?
N034 Ba08 Ba10 41.6(5) 3_665 3_664 ?
N034 Ba08 Ba10 128.4(5) . 3_664 ?
N034 Ba08 Ba10 67.5(5) 2_655 3_664 ?
N020 Ba08 Ba10 101.8(4) 1_554 3_664 ?
N020 Ba08 Ba10 47.6(4) 3_664 3_664 ?
N020 Ba08 Ba10 142.2(4) 2_654 3_664 ?
Mo1 Ba08 Ba10 71.09(5) 1_554 3_664 ?
Mo1 Ba08 Ba10 148.59(10) 2_654 3_664 ?
Mo1 Ba08 Ba10 56.32(5) 3_664 3_664 ?
Ba10 Ba08 Ba10 98.10(7) 1_554 3_664 ?
N034 Ba08 Ba10 128.4(5) 3_665 2_654 ?
N034 Ba08 Ba10 67.5(5) . 2_654 ?
N034 Ba08 Ba10 41.6(5) 2_655 2_654 ?
N020 Ba08 Ba10 142.2(4) 1_554 2_654 ?
N020 Ba08 Ba10 101.8(4) 3_664 2_654 ?
N020 Ba08 Ba10 47.6(4) 2_654 2_654 ?
Mo1 Ba08 Ba10 148.59(10) 1_554 2_654 ?
Mo1 Ba08 Ba10 56.32(5) 2_654 2_654 ?
Mo1 Ba08 Ba10 71.09(5) 3_664 2_654 ?
Ba10 Ba08 Ba10 98.10(7) 1_554 2_654 ?
Ba10 Ba08 Ba10 98.10(7) 3_664 2_654 ?
N23 Ba09 N020 87.4(7) 5_765 . ?
N23 Ba09 N21 102.4(7) 5_765 . ?
N020 Ba09 N21 63.1(7) . . ?
N23 Ba09 N024 151.6(7) 5_765 . ?
N020 Ba09 N024 80.2(7) . . ?
N21 Ba09 N024 94.7(7) . . ?
N23 Ba09 N031 134.6(7) 5_765 4_645 ?
N020 Ba09 N031 129.5(6) . 4_645 ?
N21 Ba09 N031 78.9(6) . 4_645 ?
N024 Ba09 N031 70.6(6) . 4_645 ?
N23 Ba09 N024 79.9(7) 5_765 5_765 ?
N020 Ba09 N024 138.2(7) . 5_765 ?
N21 Ba09 N024 81.0(6) . 5_765 ?
N024 Ba09 N024 125.6(7) . 5_765 ?
N031 Ba09 N024 55.3(6) 4_645 5_765 ?
N23 Ba09 Mo1 104.9(5) 5_765 . ?
N020 Ba09 Mo1 32.8(5) . . ?
N21 Ba09 Mo1 32.8(5) . . ?
N024 Ba09 Mo1 77.8(4) . . ?
N031 Ba09 Mo1 99.5(4) 4_645 . ?
N024 Ba09 Mo1 113.7(4) 5_765 . ?
N23 Ba09 Mo2 104.8(5) 5_765 4_645 ?
N020 Ba09 Mo2 156.9(5) . 4_645 ?
N21 Ba09 Mo2 94.8(5) . 4_645 ?
N024 Ba09 Mo2 96.0(4) . 4_645 ?
N031 Ba09 Mo2 31.5(4) 4_645 4_645 ?
N024 Ba09 Mo2 32.0(4) 5_765 4_645 ?
Mo1 Ba09 Mo2 124.15(8) . 4_645 ?
N23 Ba09 Ba10 45.3(5) 5_765 . ?
N020 Ba09 Ba10 52.0(5) . . ?
N21 Ba09 Ba10 62.1(5) . . ?
N024 Ba09 Ba10 132.0(4) . . ?
N031 Ba09 Ba10 134.1(4) 4_645 . ?
N024 Ba09 Ba10 93.5(4) 5_765 . ?
Mo1 Ba09 Ba10 59.91(5) . . ?
Mo2 Ba09 Ba10 125.38(7) 4_645 . ?
N23 Ba09 Ba03 156.3(5) 5_765 5_765 ?
N020 Ba09 Ba03 84.0(5) . 5_765 ?
N21 Ba09 Ba03 54.1(5) . 5_765 ?
N024 Ba09 Ba03 47.5(4) . 5_765 ?
N031 Ba09 Ba03 45.9(4) 4_645 5_765 ?
N024 Ba09 Ba03 91.9(4) 5_765 5_765 ?
Mo1 Ba09 Ba03 57.99(5) . 5_765 ?
Mo2 Ba09 Ba03 77.01(6) 4_645 5_765 ?
Ba10 Ba09 Ba03 114.00(6) . 5_765 ?
N23 Ba09 Ba01 136.0(5) 5_765 5_764 ?
N020 Ba09 Ba01 125.4(5) . 5_764 ?
N21 Ba09 Ba01 117.8(5) . 5_764 ?
N024 Ba09 Ba01 45.5(4) . 5_764 ?
N031 Ba09 Ba01 47.4(4) 4_645 5_764 ?
N024 Ba09 Ba01 89.1(4) 5_765 5_764 ?
Mo1 Ba09 Ba01 118.42(7) . 5_764 ?
Mo2 Ba09 Ba01 57.18(5) 4_645 5_764 ?
Ba10 Ba09 Ba01 177.34(7) . 5_764 ?
Ba03 Ba09 Ba01 65.27(4) 5_765 5_764 ?
N23 Ba09 Mo3 27.9(5) 5_765 5_765 ?
N020 Ba09 Mo3 92.0(5) . 5_765 ?
N21 Ba09 Mo3 128.4(5) . 5_765 ?
N024 Ba09 Mo3 126.6(4) . 5_765 ?
N031 Ba09 Mo3 138.5(4) 4_645 5_765 ?
N024 Ba09 Mo3 94.6(4) 5_765 5_765 ?
Mo1 Ba09 Mo3 120.02(7) . 5_765 ?
Mo2 Ba09 Mo3 108.08(7) 4_645 5_765 ?
Ba10 Ba09 Mo3 66.98(5) . 5_765 ?
Ba03 Ba09 Mo3 173.29(8) 5_765 5_765 ?
Ba01 Ba09 Mo3 113.42(6) 5_764 5_765 ?
N034 Ba10 N23 113.6(8) 1_556 5_765 ?
N034 Ba10 N15 106.0(7) 1_556 1_556 ?
N23 Ba10 N15 125.0(8) 5_765 1_556 ?
N034 Ba10 N6 84.4(8) 1_556 1_556 ?
N23 Ba10 N6 83.7(8) 5_765 1_556 ?
N15 Ba10 N6 63.4(8) 1_556 1_556 ?
N034 Ba10 N020 83.0(7) 1_556 . ?
N23 Ba10 N020 89.1(7) 5_765 . ?
N15 Ba10 N020 133.4(7) 1_556 . ?
N6 Ba10 N020 161.6(8) 1_556 . ?
N034 Ba10 Mo3 103.0(5) 1_556 1_556 ?
N23 Ba10 Mo3 100.8(6) 5_765 1_556 ?
N15 Ba10 Mo3 31.7(5) 1_556 1_556 ?
N6 Ba10 Mo3 33.1(6) 1_556 1_556 ?
N020 Ba10 Mo3 164.8(5) . 1_556 ?
N034 Ba10 Mo1 99.7(5) 1_556 . ?
N23 Ba10 Mo1 106.4(6) 5_765 . ?
N15 Ba10 Mo1 102.8(5) 1_556 . ?
N6 Ba10 Mo1 166.1(6) 1_556 . ?
N020 Ba10 Mo1 31.5(5) . . ?
Mo3 Ba10 Mo1 133.40(8) 1_556 . ?
N034 Ba10 Ba09 123.8(5) 1_556 . ?
N23 Ba10 Ba09 50.0(6) 5_765 . ?
N15 Ba10 Ba09 127.5(5) 1_556 . ?
N6 Ba10 Ba09 131.3(6) 1_556 . ?
N020 Ba10 Ba09 49.4(5) . . ?
Mo3 Ba10 Ba09 130.97(7) 1_556 . ?
Mo1 Ba10 Ba09 56.68(5) . . ?
N034 Ba10 Ba05 117.3(5) 1_556 3_666 ?
N23 Ba10 Ba05 128.3(6) 5_765 3_666 ?
N15 Ba10 Ba05 46.1(5) 1_556 3_666 ?
N6 Ba10 Ba05 109.2(6) 1_556 3_666 ?
N020 Ba10 Ba05 88.6(5) . 3_666 ?
Mo3 Ba10 Ba05 76.27(6) 1_556 3_666 ?
Mo1 Ba10 Ba05 57.16(6) . 3_666 ?
Ba09 Ba10 Ba05 92.73(5) . 3_666 ?
N034 Ba10 Ba07 55.3(5) 1_556 . ?
N23 Ba10 Ba07 72.7(6) 5_765 . ?
N15 Ba10 Ba07 160.4(5) 1_556 . ?
N6 Ba10 Ba07 115.4(6) 1_556 . ?
N020 Ba10 Ba07 46.2(5) . . ?
Mo3 Ba10 Ba07 147.92(7) 1_556 . ?
Mo1 Ba10 Ba07 77.34(6) . . ?
Ba09 Ba10 Ba07 69.26(5) . . ?
Ba05 Ba10 Ba07 132.88(6) 3_666 . ?
N034 Ba10 Ba05 47.3(5) 1_556 1_556 ?
N23 Ba10 Ba05 115.7(6) 5_765 1_556 ?
N15 Ba10 Ba05 67.8(5) 1_556 1_556 ?
N6 Ba10 Ba05 42.5(6) 1_556 1_556 ?
N020 Ba10 Ba05 129.5(5) . 1_556 ?
Mo3 Ba10 Ba05 55.86(6) 1_556 1_556 ?
Mo1 Ba10 Ba05 134.03(6) . 1_556 ?
Ba09 Ba10 Ba05 162.36(6) . 1_556 ?
Ba05 Ba10 Ba05 104.92(7) 3_666 1_556 ?
Ba07 Ba10 Ba05 97.77(5) . 1_556 ?
N034 Ba10 Ba08 44.6(5) 1_556 1_556 ?
N23 Ba10 Ba08 135.6(6) 5_765 1_556 ?
N15 Ba10 Ba08 99.5(5) 1_556 1_556 ?
N6 Ba10 Ba08 121.4(6) 1_556 1_556 ?
N020 Ba10 Ba08 55.1(4) . 1_556 ?
Mo3 Ba10 Ba08 120.15(7) 1_556 1_556 ?
Mo1 Ba10 Ba08 57.77(5) . 1_556 ?
Ba09 Ba10 Ba08 104.37(6) . 1_556 ?
Ba05 Ba10 Ba08 80.85(5) 3_666 1_556 ?
Ba07 Ba10 Ba08 63.62(6) . 1_556 ?
Ba05 Ba10 Ba08 78.86(5) 1_556 1_556 ?
N36 Ba11 N027 79.2(7) 5_765 4_545 ?
N36 Ba11 N019 62.4(7) 5_765 . ?
N027 Ba11 N019 128.3(7) 4_545 . ?
N36 Ba11 N6 82.2(8) 5_765 4_545 ?
N027 Ba11 N6 54.2(8) 4_545 4_545 ?
N019 Ba11 N6 140.0(8) . 4_545 ?
N36 Ba11 N017 93.8(7) 5_765 3_665 ?
N027 Ba11 N017 120.8(7) 4_545 3_665 ?
N019 Ba11 N017 96.1(6) . 3_665 ?
N6 Ba11 N017 66.7(7) 4_545 3_665 ?
N36 Ba11 N017 94.4(7) 5_765 4_545 ?
N027 Ba11 N017 70.5(8) 4_545 4_545 ?
N019 Ba11 N017 79.0(6) . 4_545 ?
N6 Ba11 N017 124.3(8) 4_545 4_545 ?
N017 Ba11 N017 167.2(7) 3_665 4_545 ?
N36 Ba11 Mo2 33.0(5) 5_765 5_765 ?
N027 Ba11 Mo2 99.2(5) 4_545 5_765 ?
N019 Ba11 Mo2 32.0(5) . 5_765 ?
N6 Ba11 Mo2 115.2(6) 4_545 5_765 ?
N017 Ba11 Mo2 105.4(5) 3_665 5_765 ?
N017 Ba11 Mo2 76.8(4) 4_545 5_765 ?
N36 Ba11 Mo3 95.4(5) 5_765 4_545 ?
N027 Ba11 Mo3 30.7(5) 4_545 4_545 ?
N019 Ba11 Mo3 156.0(5) . 4_545 ?
N6 Ba11 Mo3 31.6(6) 4_545 4_545 ?
N017 Ba11 Mo3 94.2(5) 3_665 4_545 ?
N017 Ba11 Mo3 94.8(5) 4_545 4_545 ?
Mo2 Ba11 Mo3 124.08(8) 5_765 4_545 ?
N36 Ba11 Ba03 64.6(5) 5_765 5_765 ?
N027 Ba11 Ba03 137.5(6) 4_545 5_765 ?
N019 Ba11 Ba03 51.9(4) . 5_765 ?
N6 Ba11 Ba03 97.5(6) 4_545 5_765 ?
N017 Ba11 Ba03 45.8(5) 3_665 5_765 ?
N017 Ba11 Ba03 131.0(5) 4_545 5_765 ?
Mo2 Ba11 Ba03 61.61(5) 5_765 5_765 ?
Mo3 Ba11 Ba03 129.07(11) 4_545 5_765 ?
N36 Ba11 Mo1 118.7(5) 5_765 . ?
N027 Ba11 Mo1 136.7(6) 4_545 . ?
N019 Ba11 Mo1 93.4(4) . . ?
N6 Ba11 Mo1 87.5(6) 4_545 . ?
N017 Ba11 Mo1 29.7(5) 3_665 . ?
N017 Ba11 Mo1 138.0(5) 4_545 . ?
Mo2 Ba11 Mo1 116.78(7) 5_765 . ?
Mo3 Ba11 Mo1 106.04(8) 4_545 . ?
Ba03 Ba11 Mo1 57.19(5) 5_765 . ?
N36 Ba11 Ba07 118.5(5) 5_765 4_545 ?
N027 Ba11 Ba07 48.0(5) 4_545 4_545 ?
N019 Ba11 Ba07 124.2(5) . 4_545 ?
N6 Ba11 Ba07 87.9(6) 4_545 4_545 ?
N017 Ba11 Ba07 136.1(5) 3_665 4_545 ?
N017 Ba11 Ba07 45.5(4) 4_545 4_545 ?
Mo2 Ba11 Ba07 117.90(8) 5_765 4_545 ?
Mo3 Ba11 Ba07 56.50(6) 4_545 4_545 ?
Ba03 Ba11 Ba07 174.12(10) 5_765 4_545 ?
Mo1 Ba11 Ba07 121.26(7) . 4_545 ?
N36 Ba11 Ba04 52.3(5) 5_765 4_545 ?
N027 Ba11 Ba04 46.3(5) 4_545 4_545 ?
N019 Ba11 Ba04 82.2(5) . 4_545 ?
N6 Ba11 Ba04 90.7(6) 4_545 4_545 ?
N017 Ba11 Ba04 142.7(5) 3_665 4_545 ?
N017 Ba11 Ba04 48.9(5) 4_545 4_545 ?
Mo2 Ba11 Ba04 56.30(5) 5_765 4_545 ?
Mo3 Ba11 Ba04 76.46(6) 4_545 4_545 ?
Ba03 Ba11 Ba04 114.42(6) 5_765 4_545 ?
Mo1 Ba11 Ba04 171.04(9) . 4_545 ?
Ba07 Ba11 Ba04 67.43(5) 4_545 4_545 ?
N017 Mo1 N034 110.0(10) 3_665 3_666 ?
N017 Mo1 N020 110.5(13) 3_665 . ?
N034 Mo1 N020 111.4(10) 3_666 . ?
N017 Mo1 N21 109.6(12) 3_665 . ?
N034 Mo1 N21 108.7(10) 3_666 . ?
N020 Mo1 N21 106.6(10) . . ?
N017 Mo1 Ba09 103.7(8) 3_665 . ?
N034 Mo1 Ba09 146.2(7) 3_666 . ?
N020 Mo1 Ba09 56.0(7) . . ?
N21 Mo1 Ba09 56.3(7) . . ?
N017 Mo1 Ba04 58.9(10) 3_665 3_665 ?
N034 Mo1 Ba04 126.5(7) 3_666 3_665 ?
N020 Mo1 Ba04 51.6(8) . 3_665 ?
N21 Mo1 Ba04 124.5(7) . 3_665 ?
Ba09 Mo1 Ba04 73.33(6) . 3_665 ?
N017 Mo1 Ba07 52.3(8) 3_665 3_665 ?
N034 Mo1 Ba07 63.0(7) 3_666 3_665 ?
N020 Mo1 Ba07 107.5(7) . 3_665 ?
N21 Mo1 Ba07 145.5(7) . 3_665 ?
Ba09 Mo1 Ba07 147.39(9) . 3_665 ?
Ba04 Mo1 Ba07 74.84(7) 3_665 3_665 ?
N017 Mo1 Ba05 129.8(10) 3_665 3_666 ?
N034 Mo1 Ba05 54.8(7) 3_666 3_666 ?
N020 Mo1 Ba05 119.6(8) . 3_666 ?
N21 Mo1 Ba05 54.1(7) . 3_666 ?
Ba09 Mo1 Ba05 101.29(8) . 3_666 ?
Ba04 Mo1 Ba05 171.20(9) 3_665 3_666 ?
Ba07 Mo1 Ba05 111.16(8) 3_665 3_666 ?
N017 Mo1 Ba03 49.6(9) 3_665 5_765 ?
N034 Mo1 Ba03 139.1(7) 3_666 5_765 ?
N020 Mo1 Ba03 109.2(7) . 5_765 ?
N21 Mo1 Ba03 62.5(7) . 5_765 ?
Ba09 Mo1 Ba03 65.56(6) . 5_765 ?
Ba04 Mo1 Ba03 77.41(7) 3_665 5_765 ?
Ba07 Mo1 Ba03 100.67(8) 3_665 5_765 ?
Ba05 Mo1 Ba03 107.02(8) 3_666 5_765 ?
N017 Mo1 Ba10 164.7(8) 3_665 . ?
N034 Mo1 Ba10 83.4(7) 3_666 . ?
N020 Mo1 Ba10 56.1(8) . . ?
N21 Mo1 Ba10 71.2(7) . . ?
Ba09 Mo1 Ba10 63.40(5) . . ?
Ba04 Mo1 Ba10 107.53(7) 3_665 . ?
Ba07 Mo1 Ba10 134.90(8) 3_665 . ?
Ba05 Mo1 Ba10 63.67(6) 3_666 . ?
Ba03 Mo1 Ba10 124.12(8) 5_765 . ?
N017 Mo1 Ba08 117.3(9) 3_665 1_556 ?
N034 Mo1 Ba08 48.0(7) 3_666 1_556 ?
N020 Mo1 Ba08 64.6(7) . 1_556 ?
N21 Mo1 Ba08 132.5(7) . 1_556 ?
Ba09 Mo1 Ba08 116.24(7) . 1_556 ?
Ba04 Mo1 Ba08 88.04(8) 3_665 1_556 ?
Ba07 Mo1 Ba08 69.23(6) 3_665 1_556 ?
Ba05 Mo1 Ba08 88.22(8) 3_666 1_556 ?
Ba03 Mo1 Ba08 164.24(11) 5_765 1_556 ?
Ba10 Mo1 Ba08 65.91(6) . 1_556 ?
N017 Mo1 Ba11 61.6(10) 3_665 . ?
N034 Mo1 Ba11 78.1(7) 3_666 . ?
N020 Mo1 Ba11 169.9(8) . . ?
N21 Mo1 Ba11 72.3(7) . . ?
Ba09 Mo1 Ba11 118.00(7) . . ?
Ba04 Mo1 Ba11 120.34(9) 3_665 . ?
Ba07 Mo1 Ba11 73.27(7) 3_665 . ?
Ba05 Mo1 Ba11 68.23(7) 3_666 . ?
Ba03 Mo1 Ba11 61.08(5) 5_765 . ?
Ba10 Mo1 Ba11 130.60(9) . . ?
Ba08 Mo1 Ba11 123.83(7) 1_556 . ?
N031 Mo2 N019 110.8(11) . 5_764 ?
N031 Mo2 N024 108.8(10) . 3_765 ?
N019 Mo2 N024 109.1(11) 5_764 3_765 ?
N031 Mo2 N36 109.9(11) . . ?
N019 Mo2 N36 107.3(11) 5_764 . ?
N024 Mo2 N36 110.8(11) 3_765 . ?
N031 Mo2 Ba03 127.2(7) . 4_645 ?
N019 Mo2 Ba03 53.5(7) 5_764 4_645 ?
N024 Mo2 Ba03 55.7(7) 3_765 4_645 ?
N36 Mo2 Ba03 122.8(8) . 4_645 ?
N031 Mo2 Ba01 62.6(7) . 4_644 ?
N019 Mo2 Ba01 103.3(8) 5_764 4_644 ?
N024 Mo2 Ba01 52.3(7) 3_765 4_644 ?
N36 Mo2 Ba01 148.9(8) . 4_644 ?
Ba03 Mo2 Ba01 72.63(7) 4_645 4_644 ?
N031 Mo2 Ba04 134.4(7) . 2_755 ?
N019 Mo2 Ba04 114.4(8) 5_764 2_755 ?
N024 Mo2 Ba04 50.4(7) 3_765 2_755 ?
N36 Mo2 Ba04 61.4(8) . 2_755 ?
Ba03 Mo2 Ba04 78.50(7) 4_645 2_755 ?
Ba01 Mo2 Ba04 100.86(7) 4_644 2_755 ?
N031 Mo2 Ba09 66.2(7) . 4_644 ?
N019 Mo2 Ba09 174.1(8) 5_764 4_644 ?
N024 Mo2 Ba09 68.2(7) 3_765 4_644 ?
N36 Mo2 Ba09 78.6(7) . 4_644 ?
Ba03 Mo2 Ba09 123.70(8) 4_645 4_644 ?
Ba01 Mo2 Ba09 70.83(6) 4_644 4_644 ?
Ba04 Mo2 Ba09 68.26(6) 2_755 4_644 ?
N031 Mo2 Ba01 55.0(7) . 3_764 ?
N019 Mo2 Ba01 117.2(7) 5_764 3_764 ?
N024 Mo2 Ba01 133.7(7) 3_765 3_764 ?
N36 Mo2 Ba01 55.6(8) . 3_764 ?
Ba03 Mo2 Ba01 170.53(9) 4_645 3_764 ?
Ba01 Mo2 Ba01 113.65(7) 4_644 3_764 ?
Ba04 Mo2 Ba01 106.36(8) 2_755 3_764 ?
Ba09 Mo2 Ba01 65.75(6) 4_644 3_764 ?
N031 Mo2 Ba11 147.5(7) . 5_764 ?
N019 Mo2 Ba11 60.9(8) 5_764 5_764 ?
N024 Mo2 Ba11 103.4(7) 3_765 5_764 ?
N36 Mo2 Ba11 52.4(8) . 5_764 ?
Ba03 Mo2 Ba11 75.52(7) 4_645 5_764 ?
Ba01 Mo2 Ba11 147.52(10) 4_644 5_764 ?
Ba04 Mo2 Ba11 66.25(6) 2_755 5_764 ?
Ba09 Mo2 Ba11 124.45(8) 4_644 5_764 ?
Ba01 Mo2 Ba11 98.75(8) 3_764 5_764 ?
N031 Mo2 Ba06 46.8(7) . . ?
N019 Mo2 Ba06 64.5(8) 5_764 . ?
N024 Mo2 Ba06 118.3(7) 3_765 . ?
N36 Mo2 Ba06 130.1(8) . . ?
Ba03 Mo2 Ba06 92.76(8) 4_645 . ?
Ba01 Mo2 Ba06 69.11(6) 4_644 . ?
Ba04 Mo2 Ba06 168.50(10) 2_755 . ?
Ba09 Mo2 Ba06 111.80(7) 4_644 . ?
Ba01 Mo2 Ba06 83.39(8) 3_764 . ?
Ba11 Mo2 Ba06 119.10(7) 5_764 . ?
N031 Mo2 Ba03 88.0(7) . . ?
N019 Mo2 Ba03 54.2(8) 5_764 . ?
N024 Mo2 Ba03 160.6(7) 3_765 . ?
N36 Mo2 Ba03 70.3(8) . . ?
Ba03 Mo2 Ba03 106.68(6) 4_645 . ?
Ba01 Mo2 Ba03 135.27(8) 4_644 . ?
Ba04 Mo2 Ba03 123.23(8) 2_755 . ?
Ba09 Mo2 Ba03 129.43(9) 4_644 . ?
Ba01 Mo2 Ba03 63.85(6) 3_764 . ?
Ba11 Mo2 Ba03 61.20(6) 5_764 . ?
Ba06 Mo2 Ba03 66.24(5) . . ?
N15 Mo3 N027 106.8(13) . . ?
N15 Mo3 N23 114.9(11) . . ?
N027 Mo3 N23 110.4(12) . . ?
N15 Mo3 N6 106.5(12) . . ?
N027 Mo3 N6 97.7(15) . . ?
N23 Mo3 N6 118.6(13) . . ?
N15 Mo3 Ba10 52.0(8) . 1_554 ?
N027 Mo3 Ba10 126.7(8) . 1_554 ?
N23 Mo3 Ba10 122.9(8) . 1_554 ?
N6 Mo3 Ba10 57.7(10) . 1_554 ?
N15 Mo3 Ba05 86.6(8) . . ?
N027 Mo3 Ba05 61.3(9) . . ?
N23 Mo3 Ba05 158.4(8) . . ?
N6 Mo3 Ba05 48.7(10) . . ?
Ba10 Mo3 Ba05 68.53(7) 1_554 . ?
N15 Mo3 Ba07 123.5(8) . . ?
N027 Mo3 Ba07 54.2(9) . . ?
N23 Mo3 Ba07 56.5(8) . . ?
N6 Mo3 Ba07 126.9(10) . . ?
Ba10 Mo3 Ba07 175.30(9) 1_554 . ?
Ba05 Mo3 Ba07 113.74(8) . . ?
N15 Mo3 Ba04 63.5(8) . 3_665 ?
N027 Mo3 Ba04 97.5(11) . 3_665 ?
N23 Mo3 Ba04 60.4(8) . 3_665 ?
N6 Mo3 Ba04 163.8(10) . 3_665 ?
Ba10 Mo3 Ba04 108.05(7) 1_554 3_665 ?
Ba05 Mo3 Ba04 137.52(8) . 3_665 ?
Ba07 Mo3 Ba04 67.41(7) . 3_665 ?
N15 Mo3 Ba11 153.1(8) . 4_654 ?
N027 Mo3 Ba11 54.6(11) . 4_654 ?
N23 Mo3 Ba11 91.1(8) . 4_654 ?
N6 Mo3 Ba11 62.7(10) . 4_654 ?
Ba10 Mo3 Ba11 119.99(9) 1_554 4_654 ?
Ba05 Mo3 Ba11 67.68(7) . 4_654 ?
Ba07 Mo3 Ba11 64.57(7) . 4_654 ?
Ba04 Mo3 Ba11 131.96(10) 3_665 4_654 ?
N15 Mo3 Ba02 49.2(8) . . ?
N027 Mo3 Ba02 57.9(10) . . ?
N23 Mo3 Ba02 125.6(8) . . ?
N6 Mo3 Ba02 115.7(10) . . ?
Ba10 Mo3 Ba02 88.99(8) 1_554 . ?
Ba05 Mo3 Ba02 69.03(6) . . ?
Ba07 Mo3 Ba02 88.11(9) . . ?
Ba04 Mo3 Ba02 68.58(6) 3_665 . ?
Ba11 Mo3 Ba02 110.77(7) 4_654 . ?
N15 Mo3 Ba07 118.3(8) . 5_764 ?
N027 Mo3 Ba07 124.2(11) . 5_764 ?
N23 Mo3 Ba07 79.4(8) . 5_764 ?
N6 Mo3 Ba07 40.7(10) . 5_764 ?
Ba10 Mo3 Ba07 69.52(6) 1_554 5_764 ?
Ba05 Mo3 Ba07 89.30(7) . 5_764 ?
Ba07 Mo3 Ba07 114.19(7) . 5_764 ?
Ba04 Mo3 Ba07 130.59(8) 3_665 5_764 ?
Ba11 Mo3 Ba07 71.00(6) 4_654 5_764 ?
Ba02 Mo3 Ba07 154.22(11) . 5_764 ?
N15 Mo3 Ba09 82.1(8) . 5_764 ?
N027 Mo3 Ba09 153.8(9) . 5_764 ?
N23 Mo3 Ba09 45.2(8) . 5_764 ?
N6 Mo3 Ba09 103.3(10) . 5_764 ?
Ba10 Mo3 Ba09 78.39(6) 1_554 5_764 ?
Ba05 Mo3 Ba09 144.84(9) . 5_764 ?
Ba07 Mo3 Ba09 100.16(8) . 5_764 ?
Ba04 Mo3 Ba09 63.83(6) 3_665 5_764 ?
Ba11 Mo3 Ba09 123.49(8) 4_654 5_764 ?
Ba02 Mo3 Ba09 123.29(7) . 5_764 ?
Ba07 Mo3 Ba09 67.60(5) 5_764 5_764 ?
Mo1 N017 Ba03 99.6(11) 2_655 6_565 ?
Mo1 N017 Ba07 96.3(10) 2_655 . ?
Ba03 N017 Ba07 158.2(11) 6_565 . ?
Mo1 N017 Ba04 89.3(10) 2_655 . ?
Ba03 N017 Ba04 100.3(8) 6_565 . ?
Ba07 N017 Ba04 94.7(9) . . ?
Mo1 N017 Ba11 88.6(11) 2_655 2_655 ?
Ba03 N017 Ba11 75.3(8) 6_565 2_655 ?
Ba07 N017 Ba11 90.4(7) . 2_655 ?
Ba04 N017 Ba11 174.7(10) . 2_655 ?
Mo1 N017 Ba11 163.1(16) 2_655 4_654 ?
Ba03 N017 Ba11 90.7(7) 6_565 4_654 ?
Ba07 N017 Ba11 77.8(7) . 4_654 ?
Ba04 N017 Ba11 75.6(7) . 4_654 ?
Ba11 N017 Ba11 107.1(8) 2_655 4_654 ?
Mo2 N019 Ba01 169.4(13) 5_765 . ?
Mo2 N019 Ba03 93.8(9) 5_765 2_646 ?
Ba01 N019 Ba03 89.1(8) . 2_646 ?
Mo2 N019 Ba03 95.5(10) 5_765 5_765 ?
Ba01 N019 Ba03 84.1(6) . 5_765 ?
Ba03 N019 Ba03 164.1(10) 2_646 5_765 ?
Mo2 N019 Ba11 87.1(10) 5_765 . ?
Ba01 N019 Ba11 102.9(8) . . ?
Ba03 N019 Ba11 93.4(7) 2_646 . ?
Ba03 N019 Ba11 74.2(6) 5_765 . ?
Mo2 N019 Ba06 85.0(9) 5_765 4_645 ?
Ba01 N019 Ba06 84.5(7) . 4_645 ?
Ba03 N019 Ba06 115.1(8) 2_646 4_645 ?
Ba03 N019 Ba06 78.7(6) 5_765 4_645 ?
Ba11 N019 Ba06 150.9(9) . 4_645 ?
Mo1 N020 Ba07 167.8(12) . . ?
Mo1 N020 Ba04 95.9(10) . 3_665 ?
Ba07 N020 Ba04 91.0(8) . 3_665 ?
Mo1 N020 Ba09 91.2(9) . . ?
Ba07 N020 Ba09 98.2(7) . . ?
Ba04 N020 Ba09 95.2(7) 3_665 . ?
Mo1 N020 Ba10 92.4(9) . . ?
Ba07 N020 Ba10 82.0(7) . . ?
Ba04 N020 Ba10 169.8(10) 3_665 . ?
Ba09 N020 Ba10 78.6(6) . . ?
Mo1 N020 Ba08 84.6(8) . 1_556 ?
Ba07 N020 Ba08 83.7(6) . 1_556 ?
Ba04 N020 Ba08 109.5(7) 3_665 1_556 ?
Ba09 N020 Ba08 155.3(9) . 1_556 ?
Ba10 N020 Ba08 77.3(6) . 1_556 ?
Mo2 N024 Ba04 97.1(9) 2_645 3_665 ?
Mo2 N024 Ba01 94.9(9) 2_645 5_764 ?
Ba04 N024 Ba01 157.8(9) 3_665 5_764 ?
Mo2 N024 Ba03 91.3(8) 2_645 5_765 ?
Ba04 N024 Ba03 104.3(7) 3_665 5_765 ?
Ba01 N024 Ba03 94.0(7) 5_764 5_765 ?
Mo2 N024 Ba09 168.6(11) 2_645 . ?
Ba04 N024 Ba09 90.7(6) 3_665 . ?
Ba01 N024 Ba09 80.5(6) 5_764 . ?
Ba03 N024 Ba09 78.7(6) 5_765 . ?
Mo2 N024 Ba09 79.9(8) 2_645 5_764 ?
Ba04 N024 Ba09 80.8(6) 3_665 5_764 ?
Ba01 N024 Ba09 83.1(6) 5_764 5_764 ?
Ba03 N024 Ba09 170.4(9) 5_765 5_764 ?
Ba09 N024 Ba09 109.6(7) . 5_764 ?
Mo3 N027 Ba04 167.9(15) . . ?
Mo3 N027 Ba07 94.2(10) . . ?
Ba04 N027 Ba07 97.4(8) . . ?
Mo3 N027 Ba11 94.8(13) . 4_654 ?
Ba04 N027 Ba11 83.6(8) . 4_654 ?
Ba07 N027 Ba11 81.9(8) . 4_654 ?
Mo3 N027 Ba05 86.7(10) . . ?
Ba04 N027 Ba05 81.3(7) . . ?
Ba07 N027 Ba05 164.0(14) . . ?
Ba11 N027 Ba05 82.2(9) 4_654 . ?
Mo3 N027 Ba02 91.4(11) . . ?
Ba04 N027 Ba02 87.0(9) . . ?
Ba07 N027 Ba02 113.7(11) . . ?
Ba11 N027 Ba02 162.8(11) 4_654 . ?
Ba05 N027 Ba02 82.2(7) . . ?
Mo2 N031 Ba06 104.0(10) . . ?
Mo2 N031 Ba03 157.3(12) . 3_765 ?
Ba06 N031 Ba03 93.0(7) . 3_765 ?
Mo2 N031 Ba01 93.3(9) . 3_764 ?
Ba06 N031 Ba01 115.9(8) . 3_764 ?
Ba03 N031 Ba01 92.6(7) 3_765 3_764 ?
Mo2 N031 Ba01 85.3(8) . 4_644 ?
Ba06 N031 Ba01 87.5(6) . 4_644 ?
Ba03 N031 Ba01 80.5(6) 3_765 4_644 ?
Ba01 N031 Ba01 156.0(9) 3_764 4_644 ?
Mo2 N031 Ba09 82.3(8) . 4_644 ?
Ba06 N031 Ba09 165.0(9) . 4_644 ?
Ba03 N031 Ba09 77.7(6) 3_765 4_644 ?
Ba01 N031 Ba09 76.8(6) 3_764 4_644 ?
Ba01 N031 Ba09 79.4(5) 4_644 4_644 ?
Mo1 N034 Ba10 158.3(12) 2_654 1_554 ?
Mo1 N034 Ba08 101.8(9) 2_654 . ?
Ba10 N034 Ba08 93.8(7) 1_554 . ?
Mo1 N034 Ba05 93.0(9) 2_654 . ?
Ba10 N034 Ba05 90.6(7) 1_554 . ?
Ba08 N034 Ba05 124.0(8) . . ?
Mo1 N034 Ba07 84.8(8) 2_654 1_554 ?
Ba10 N034 Ba07 81.2(6) 1_554 1_554 ?
Ba08 N034 Ba07 86.8(6) . 1_554 ?
Ba05 N034 Ba07 148.7(9) . 1_554 ?
Mo2 N36 Ba05 165.1(13) . 2_755 ?
Mo2 N36 Ba11 94.7(10) . 5_764 ?
Ba05 N36 Ba11 92.6(8) 2_755 5_764 ?
Mo2 N36 Ba01 91.0(9) . 3_764 ?
Ba05 N36 Ba01 92.0(8) 2_755 3_764 ?
Ba11 N36 Ba01 139.1(10) 5_764 3_764 ?
Mo2 N36 Ba04 85.2(9) . 2_755 ?
Ba05 N36 Ba04 83.1(7) 2_755 2_755 ?
Ba11 N36 Ba04 81.3(7) 5_764 2_755 ?
Ba01 N36 Ba04 139.5(9) 3_764 2_755 ?
Mo1 N21 Ba01 164.9(12) . . ?
Mo1 N21 Ba05 93.6(9) . 3_666 ?
Ba01 N21 Ba05 92.7(7) . 3_666 ?
Mo1 N21 Ba09 90.9(9) . . ?
Ba01 N21 Ba09 93.0(7) . . ?
Ba05 N21 Ba09 140.4(9) 3_666 . ?
Mo1 N21 Ba03 85.4(8) . 5_765 ?
Ba01 N21 Ba03 81.2(6) . 5_765 ?
Ba05 N21 Ba03 141.7(9) 3_666 5_765 ?
Ba09 N21 Ba03 77.8(6) . 5_765 ?
Mo3 N23 Ba10 133.3(13) . 5_764 ?
Mo3 N23 Ba09 106.9(11) . 5_764 ?
Ba10 N23 Ba09 84.7(7) 5_764 5_764 ?
Mo3 N23 Ba07 91.1(9) . . ?
Ba10 N23 Ba07 95.6(8) 5_764 . ?
Ba09 N23 Ba07 155.1(10) 5_764 . ?
Mo3 N23 Ba04 87.4(9) . 3_665 ?
Ba10 N23 Ba04 139.2(10) 5_764 3_665 ?
Ba09 N23 Ba04 82.5(7) 5_764 3_665 ?
Ba07 N23 Ba04 81.2(7) . 3_665 ?
Mo3 N15 Ba05 158.1(13) . 3_665 ?
Mo3 N15 Ba10 96.3(9) . 1_554 ?
Ba05 N15 Ba10 86.8(7) 3_665 1_554 ?
Mo3 N15 Ba02 100.9(10) . . ?
Ba05 N15 Ba02 94.1(7) 3_665 . ?
Ba10 N15 Ba02 127.5(9) 1_554 . ?
Mo3 N15 Ba04 85.3(9) . 3_665 ?
Ba05 N15 Ba04 80.4(6) 3_665 3_665 ?
Ba10 N15 Ba04 146.1(9) 1_554 3_665 ?
Ba02 N15 Ba04 84.8(6) . 3_665 ?
Mo3 N6 Ba05 98.7(13) . . ?
Mo3 N6 Ba07 111.4(14) . 5_764 ?
Ba05 N6 Ba07 149.5(13) . 5_764 ?
Mo3 N6 Ba10 89.1(11) . 1_554 ?
Ba05 N6 Ba10 88.9(9) . 1_554 ?
Ba07 N6 Ba10 95.6(10) 5_764 1_554 ?
Mo3 N6 Ba11 85.7(11) . 4_654 ?
Ba05 N6 Ba11 84.1(9) . 4_654 ?
Ba07 N6 Ba11 93.6(9) 5_764 4_654 ?
Ba10 N6 Ba11 170.6(12) 1_554 4_654 ?

loop_
_geom_bond_atom_site_label_1
_geom_bond_atom_site_label_2
_geom_bond_distance
_geom_bond_site_symmetry_2
_geom_bond_publ_flag
Ba01 N019 2.64(3) . ?
Ba01 N21 2.67(2) . ?
Ba01 N024 2.74(2) 5_765 ?
Ba01 N031 2.87(2) 2_646 ?
Ba01 N36 2.89(3) 2_646 ?
Ba01 N031 3.08(2) 4_645 ?
Ba01 Mo2 3.457(3) 4_645 ?
Ba01 Mo2 3.498(3) 2_646 ?
Ba01 Ba03 3.794(2) 5_765 ?
Ba01 Ba09 3.795(2) 5_765 ?
Ba01 Ba03 3.803(2) 2_646 ?
Ba01 Ba05 3.994(2) 3_666 ?
Ba02 N15 2.79(2) . ?
Ba02 N15 2.79(2) 3_665 ?
Ba02 N15 2.79(2) 2_655 ?
Ba02 N027 3.06(3) 3_665 ?
Ba02 N027 3.06(3) . ?
Ba02 N027 3.06(3) 2_655 ?
Ba02 Mo3 3.616(2) . ?
Ba02 Mo3 3.616(2) 3_665 ?
Ba02 Mo3 3.616(2) 2_655 ?
Ba02 Ba05 4.021(2) 3_665 ?
Ba02 Ba05 4.021(2) . ?
Ba02 Ba05 4.021(2) 2_655 ?
Ba03 N017 2.72(3) 6_664 ?
Ba03 N019 2.77(2) 3_764 ?
Ba03 N031 2.78(2) 2_645 ?
Ba03 N024 2.85(2) 5_764 ?
Ba03 N019 3.00(2) 5_764 ?
Ba03 N21 3.14(2) 5_764 ?
Ba03 Mo2 3.446(3) 4_644 ?
Ba03 Mo1 3.526(3) 5_764 ?
Ba03 Ba11 3.673(3) 5_764 ?
Ba03 Mo2 3.687(3) . ?
Ba03 Ba09 3.786(2) 5_764 ?
Ba03 Ba01 3.794(2) 5_764 ?
Ba04 N024 2.70(2) 2_655 ?
Ba04 N020 2.74(3) 2_655 ?
Ba04 N027 2.78(3) . ?
Ba04 N017 2.98(3) . ?
Ba04 N36 3.06(3) 3_775 ?
Ba04 N23 3.07(3) 2_655 ?
Ba04 N15 3.17(2) 2_655 ?
Ba04 Mo2 3.477(3) 3_775 ?
Ba04 Mo1 3.478(3) 2_655 ?
Ba04 Mo3 3.530(3) 2_655 ?
Ba04 Ba05 3.807(3) . ?
Ba04 Ba11 3.825(3) 4_654 ?
Ba05 N6 2.64(3) . ?
Ba05 N36 2.66(3) 3_775 ?
Ba05 N15 2.70(2) 2_655 ?
Ba05 N21 2.85(2) 2_654 ?
Ba05 N034 2.87(2) . ?
Ba05 N027 3.06(3) . ?
Ba05 Mo3 3.478(3) . ?
Ba05 Mo1 3.511(3) 2_654 ?
Ba05 Ba10 3.746(2) 2_654 ?
Ba05 Ba10 3.911(2) 1_554 ?
Ba05 Ba11 3.949(3) 4_654 ?
Ba06 N031 2.75(2) 3_765 ?
Ba06 N031 2.75(2) . ?
Ba06 N031 2.75(2) 2_645 ?
Ba06 N019 3.32(3) 5_764 ?
Ba06 N019 3.32(3) 4_644 ?
Ba06 N019 3.32(3) 6_554 ?
Ba06 Mo2 3.663(2) . ?
Ba06 Mo2 3.663(2) 3_765 ?
Ba06 Mo2 3.663(2) 2_645 ?
Ba06 Ba03 4.016(2) 2_645 ?
Ba06 Ba03 4.016(2) 3_765 ?
Ba07 N6 2.65(3) 5_765 ?
Ba07 N020 2.74(2) . ?
Ba07 N017 2.78(3) . ?
Ba07 N027 2.86(3) . ?
Ba07 N23 2.93(3) . ?
Ba07 N034 3.12(2) 1_556 ?
Ba07 Mo1 3.493(3) 2_655 ?
Ba07 Mo3 3.515(3) . ?
Ba07 Ba10 3.758(3) . ?
Ba07 Mo3 3.778(3) 5_765 ?
Ba07 Ba11 3.807(3) 4_654 ?
Ba07 Ba04 3.910(2) 3_665 ?
Ba08 N034 2.77(2) 3_665 ?
Ba08 N034 2.77(2) . ?
Ba08 N034 2.77(2) 2_655 ?
Ba08 N020 3.31(2) 1_554 ?
Ba08 N020 3.31(2) 3_664 ?
Ba08 N020 3.31(2) 2_654 ?
Ba08 Mo1 3.648(2) 1_554 ?
Ba08 Mo1 3.648(2) 2_654 ?
Ba08 Mo1 3.648(2) 3_664 ?
Ba08 Ba10 3.937(2) 1_554 ?
Ba08 Ba10 3.937(2) 3_664 ?
Ba08 Ba10 3.937(2) 2_654 ?
Ba09 N23 2.85(3) 5_765 ?
Ba09 N020 2.87(2) . ?
Ba09 N21 2.88(2) . ?
Ba09 N024 3.11(2) . ?
Ba09 N031 3.23(2) 4_645 ?
Ba09 N024 3.29(2) 5_765 ?
Ba09 Mo1 3.466(3) . ?
Ba09 Mo2 3.493(3) 4_645 ?
Ba09 Ba10 3.709(2) . ?
Ba09 Ba03 3.786(2) 5_765 ?
Ba09 Ba01 3.795(2) 5_764 ?
Ba09 Mo3 3.849(3) 5_765 ?
Ba10 N034 2.62(2) 1_556 ?
Ba10 N23 2.65(3) 5_765 ?
Ba10 N15 2.75(3) 1_556 ?
Ba10 N6 2.93(3) 1_556 ?
Ba10 N020 2.98(3) . ?
Ba10 Mo3 3.468(3) 1_556 ?
Ba10 Mo1 3.589(3) . ?
Ba10 Ba05 3.746(2) 3_666 ?
Ba10 Ba05 3.911(2) 1_556 ?
Ba10 Ba08 3.937(2) 1_556 ?
Ba11 N36 2.80(3) 5_765 ?
Ba11 N027 2.95(4) 4_545 ?
Ba11 N019 3.08(3) . ?
Ba11 N6 3.22(3) 4_545 ?
Ba11 N017 3.25(3) 3_665 ?
Ba11 N017 3.25(3) 4_545 ?
Ba11 Mo2 3.522(3) 5_765 ?
Ba11 Mo3 3.610(3) 4_545 ?
Ba11 Ba03 3.673(3) 5_765 ?
Ba11 Mo1 3.695(3) . ?
Ba11 Ba07 3.807(3) 4_545 ?
Ba11 Ba04 3.825(3) 4_545 ?
Mo1 N017 1.83(3) 3_665 ?
Mo1 N034 1.87(2) 3_666 ?
Mo1 N020 1.88(2) . ?
Mo1 N21 1.88(2) . ?
Mo1 Ba04 3.478(3) 3_665 ?
Mo1 Ba07 3.493(3) 3_665 ?
Mo1 Ba05 3.511(3) 3_666 ?
Mo1 Ba03 3.526(3) 5_765 ?
Mo1 Ba08 3.648(2) 1_556 ?
Mo2 N031 1.84(2) . ?
Mo2 N019 1.87(3) 5_764 ?
Mo2 N024 1.88(2) 3_765 ?
Mo2 N36 1.92(3) . ?
Mo2 Ba03 3.446(3) 4_645 ?
Mo2 Ba01 3.457(3) 4_644 ?
Mo2 Ba04 3.477(3) 2_755 ?
Mo2 Ba09 3.493(3) 4_644 ?
Mo2 Ba01 3.498(3) 3_764 ?
Mo2 Ba11 3.522(3) 5_764 ?
Mo3 N15 1.83(2) . ?
Mo3 N027 1.85(3) . ?
Mo3 N23 1.88(3) . ?
Mo3 N6 1.90(3) . ?
Mo3 Ba10 3.468(3) 1_554 ?
Mo3 Ba04 3.530(3) 3_665 ?
Mo3 Ba11 3.610(3) 4_654 ?
Mo3 Ba07 3.778(3) 5_764 ?
Mo3 Ba09 3.849(3) 5_764 ?
N017 Mo1 1.83(3) 2_655 ?
N017 Ba03 2.72(3) 6_565 ?
N017 Ba11 3.25(3) 2_655 ?
N017 Ba11 3.25(3) 4_654 ?
N019 Mo2 1.87(3) 5_765 ?
N019 Ba03 2.77(2) 2_646 ?
N019 Ba03 3.00(2) 5_765 ?
N019 Ba06 3.32(3) 4_645 ?
N020 Ba04 2.74(3) 3_665 ?
N020 Ba08 3.31(2) 1_556 ?
N024 Mo2 1.88(2) 2_645 ?
N024 Ba04 2.70(2) 3_665 ?
N024 Ba01 2.74(2) 5_764 ?
N024 Ba03 2.85(2) 5_765 ?
N024 Ba09 3.29(2) 5_764 ?
N027 Ba11 2.95(4) 4_654 ?
N031 Ba03 2.78(2) 3_765 ?
N031 Ba01 2.87(2) 3_764 ?
N031 Ba01 3.08(2) 4_644 ?
N031 Ba09 3.23(2) 4_644 ?
N034 Mo1 1.87(2) 2_654 ?
N034 Ba10 2.62(2) 1_554 ?
N034 Ba07 3.12(2) 1_554 ?
N36 Ba05 2.66(3) 2_755 ?
N36 Ba11 2.80(3) 5_764 ?
N36 Ba01 2.89(3) 3_764 ?
N36 Ba04 3.06(3) 2_755 ?
N21 Ba05 2.85(2) 3_666 ?
N21 Ba03 3.14(2) 5_765 ?
N23 Ba10 2.65(3) 5_764 ?
N23 Ba09 2.85(3) 5_764 ?
N23 Ba04 3.07(3) 3_665 ?
N15 Ba05 2.70(2) 3_665 ?
N15 Ba10 2.75(3) 1_554 ?
N15 Ba04 3.17(2) 3_665 ?
N6 Ba07 2.65(3) 5_764 ?
N6 Ba10 2.93(3) 1_554 ?
N6 Ba11 3.22(3) 4_654 ?
